data_1543130
loop_
_publ_author_name
'Qachchachi, Fatima Zahrae'
'Kandri Rodi, Youssef'
'Haoudi, Amal'
'Essassi, El Mokhtar'
'Capet, Fr\'ed\'eric'
'Zouihri, Hafid'

_publ_section_title
;
 1-Propyl-1<i>H</i>-indole-2,3-dione
;
_journal_coeditor_code SJ4024
_journal_issue 4
_journal_name_full IUCrData
_journal_page_first x160609
_journal_paper_doi 10.1107/S241431461600609X
_journal_volume 1
_journal_year 2016
_chemical_formula_iupac 'C11 H11 N O2'
_chemical_formula_moiety 'C11 H11 N O2'
_chemical_formula_sum 'C11 H11 N O2'
_chemical_formula_weight 189.21
_chemical_name_systematic
;
1-Propyl-1<i>H</i>-indole-2,3-dione
;
_space_group_crystal_system orthorhombic
_space_group_IT_number 19
_space_group_name_Hall 'P 2ac 2ab'
_space_group_name_H-M_alt 'P 21 21 21'
_symmetry_space_group_name_Hall 'P 2ac 2ab'
_symmetry_space_group_name_H-M 'P 21 21 21'
_atom_sites_solution_hydrogens difmap
_audit_creation_method SHELXL-2014/7
_cell_angle_alpha 90
_cell_angle_beta 90
_cell_angle_gamma 90
_cell_formula_units_Z 4
_cell_length_a 4.4666(2)
_cell_length_b 12.9169(6)
_cell_length_c 16.3857(8)
_cell_measurement_reflns_used 3897
_cell_measurement_temperature 100(2)
_cell_measurement_theta_max 30.48
_cell_measurement_theta_min 2.49
_cell_volume 945.37(8)
_computing_cell_refinement
;
SAINT (Bruker, 2009)
;
_computing_data_collection
;
APEX2 (Bruker, 2009)
;
_computing_data_reduction
;
SAINT (Bruker, 2009)
;
_computing_molecular_graphics
;
PLATON (Spek, 2009)
;
_computing_publication_material
;
publCIF (Westrip, 2010)
;
_computing_structure_refinement
;
SHELXL2014 (Sheldrick, 2015b)
;
_computing_structure_solution
;
SHELXT (Sheldrick, 2015a)
;
_diffrn_ambient_temperature 100(2)
_diffrn_measured_fraction_theta_full 0.970
_diffrn_measured_fraction_theta_max 0.937
_diffrn_measurement_device_type 'Bruker APEXII CCD'
_diffrn_measurement_method '\f and \w scans'
_diffrn_radiation_monochromator graphite
_diffrn_radiation_source 'microfocus source'
_diffrn_radiation_type MoK\a
_diffrn_radiation_wavelength 0.71073
_diffrn_reflns_av_R_equivalents 0.0256
_diffrn_reflns_limit_h_max 5
_diffrn_reflns_limit_h_min -6
_diffrn_reflns_limit_k_max 12
_diffrn_reflns_limit_k_min -17
_diffrn_reflns_limit_l_max 22
_diffrn_reflns_limit_l_min -23
_diffrn_reflns_number 8372
_diffrn_reflns_theta_full 26.000
_diffrn_reflns_theta_max 30.504
_diffrn_reflns_theta_min 2.008
_exptl_absorpt_coefficient_mu 0.092
_exptl_absorpt_correction_T_max 0.7461
_exptl_absorpt_correction_T_min 0.6809
_exptl_absorpt_correction_type multi-scan
_exptl_absorpt_process_details
;
(SADABS; Bruker, 2009)
;
_exptl_crystal_colour orange
_exptl_crystal_density_diffrn 1.329
_exptl_crystal_density_method 'not measured'
_exptl_crystal_description parallelepiped
_exptl_crystal_F_000 400
_exptl_crystal_size_max 0.28
_exptl_crystal_size_mid 0.24
_exptl_crystal_size_min 0.10
_refine_diff_density_max 0.234
_refine_diff_density_min -0.209
_refine_ls_abs_structure_details
;
Flack <i>x</i> determined using 912 quotients [(I+)-(I-)]/[(I+)+(I-)]
(Parsons <i>et al.</i>,  2013)
;
_refine_ls_abs_structure_Flack -0.5(5)
_refine_ls_extinction_method none
_refine_ls_goodness_of_fit_ref 1.255
_refine_ls_hydrogen_treatment refall
_refine_ls_matrix_type full
_refine_ls_number_parameters 171
_refine_ls_number_reflns 2720
_refine_ls_number_restraints 0
_refine_ls_restrained_S_all 1.255
_refine_ls_R_factor_all 0.0442
_refine_ls_R_factor_gt 0.0379
_refine_ls_shift/su_max 0.006
_refine_ls_shift/su_mean 0.001
_refine_ls_structure_factor_coef Fsqd
_refine_ls_weighting_details 'w=1/[\s^2^(Fo^2^)+(0.0430P)^2^] where P=(Fo^2^+2Fc^2^)/3'
_refine_ls_weighting_scheme calc
_refine_ls_wR_factor_gt 0.0856
_refine_ls_wR_factor_ref 0.0891
_reflns_number_gt 2474
_reflns_number_total 2720
_reflns_threshold_expression 'I > 2\s(I)'
_cod_data_source_file sj4024sup1.cif
_cod_data_source_block I
_cod_database_code 1543130
_shelx_space_group_comment
;
The symmetry employed for this shelxl refinement is uniquely defined
by the following loop, which should always be used as a source of
symmetry information in preference to the above space-group names.
They are only intended as comments.
;
_shelx_estimated_absorpt_t_min 0.975
_shelx_estimated_absorpt_t_max 0.991

loop_
_space_group_symop_operation_xyz
'x, y, z'
'-x+1/2, -y, z+1/2'
'-x, y+1/2, -z+1/2'
'x+1/2, -y+1/2, -z'

loop_
_atom_site_type_symbol
_atom_site_label
_atom_site_fract_x
_atom_site_fract_y
_atom_site_fract_z
_atom_site_U_iso_or_equiv
_atom_site_adp_type
_atom_site_calc_flag
_atom_site_occupancy
C C7 0.2074(4) 0.23633(14) 0.34207(9) 0.0167(3) Uani d 1
C C5 0.0195(4) 0.50779(14) 0.32062(10) 0.0161(3) Uani d 1
C C3 -0.2671(4) 0.44800(15) 0.43838(10) 0.0200(4) Uani d 1
C C8 0.3971(4) 0.26930(14) 0.26673(10) 0.0167(3) Uani d 1
C C1 0.0449(3) 0.32977(13) 0.36607(9) 0.0145(3) Uani d 1
C C9 0.4709(4) 0.43360(15) 0.18883(10) 0.0173(3) Uani d 1
C C10 0.2755(4) 0.44538(14) 0.11315(10) 0.0179(3) Uani d 1
C C6 0.1282(3) 0.40851(13) 0.31200(9) 0.0131(3) Uani d 1
C C4 -0.1806(4) 0.52562(14) 0.38456(10) 0.0194(4) Uani d 1
C C2 -0.1525(4) 0.34886(14) 0.42971(10) 0.0166(3) Uani d 1
C C11 0.2039(5) 0.34352(16) 0.07157(12) 0.0270(4) Uani d 1
N N1 0.3325(3) 0.37085(11) 0.25297(8) 0.0150(3) Uani d 1
O O1 0.2111(3) 0.15078(9) 0.37136(7) 0.0235(3) Uani d 1
O O2 0.5712(3) 0.21478(10) 0.22898(8) 0.0247(3) Uani d 1
H H2 -0.211(5) 0.2930(18) 0.4661(14) 0.030(6) Uiso d 1
H H3 -0.405(5) 0.4602(16) 0.4792(14) 0.029(5) Uiso d 1
H H4 -0.266(5) 0.5948(17) 0.3915(12) 0.022(5) Uiso d 1
H H5 0.075(4) 0.5642(16) 0.2856(13) 0.024(5) Uiso d 1
H H9A 0.666(4) 0.3964(15) 0.1758(12) 0.016(5) Uiso d 1
H H9B 0.517(4) 0.5007(15) 0.2124(11) 0.011(4) Uiso d 1
H H10B 0.093(5) 0.4815(16) 0.1264(12) 0.023(5) Uiso d 1
H H10A 0.391(4) 0.4923(16) 0.0746(12) 0.021(5) Uiso d 1
H H11A 0.084(6) 0.3542(16) 0.0226(15) 0.034(6) Uiso d 1
H H11B 0.387(6) 0.3080(19) 0.0530(15) 0.044(7) Uiso d 1
H H11C 0.084(5) 0.2976(17) 0.1088(15) 0.031(6) Uiso d 1

loop_
_atom_site_aniso_label
_atom_site_aniso_U_11
_atom_site_aniso_U_22
_atom_site_aniso_U_33
_atom_site_aniso_U_12
_atom_site_aniso_U_13
_atom_site_aniso_U_23
C7 0.0205(8) 0.0129(9) 0.0166(7) -0.0014(6) -0.0032(6) -0.0009(6)
C5 0.0188(7) 0.0114(9) 0.0180(7) 0.0000(6) -0.0027(6) 0.0006(6)
C3 0.0184(8) 0.0257(10) 0.0158(7) 0.0029(7) 0.0011(6) -0.0029(7)
C8 0.0177(7) 0.0160(9) 0.0164(7) 0.0015(6) -0.0020(6) -0.0023(6)
C1 0.0160(7) 0.0123(9) 0.0151(7) -0.0012(6) -0.0030(6) 0.0007(6)
C9 0.0160(7) 0.0181(10) 0.0176(7) -0.0030(7) 0.0020(6) 0.0024(6)
C10 0.0189(7) 0.0180(9) 0.0170(7) -0.0001(7) 0.0004(6) 0.0017(7)
C6 0.0121(6) 0.0130(9) 0.0143(6) -0.0018(6) -0.0028(6) -0.0007(6)
C4 0.0208(8) 0.0159(10) 0.0217(8) 0.0042(7) -0.0034(7) -0.0033(7)
C2 0.0172(7) 0.0167(9) 0.0159(7) -0.0023(6) -0.0016(6) 0.0026(6)
C11 0.0354(10) 0.0226(11) 0.0231(9) 0.0029(9) -0.0061(8) -0.0039(8)
N1 0.0179(7) 0.0122(8) 0.0148(6) -0.0001(5) 0.0016(5) 0.0012(5)
O1 0.0353(7) 0.0104(7) 0.0247(6) 0.0001(5) -0.0025(5) 0.0032(5)
O2 0.0291(7) 0.0197(8) 0.0253(6) 0.0081(6) 0.0024(6) -0.0027(5)

loop_
_atom_type_symbol
_atom_type_description
_atom_type_scat_dispersion_real
_atom_type_scat_dispersion_imag
_atom_type_scat_source
C C 0.0033 0.0016 'International Tables Vol C Tables 4.2.6.8 and 6.1.1.4'
H H 0.0000 0.0000 'International Tables Vol C Tables 4.2.6.8 and 6.1.1.4'
N N 0.0061 0.0033 'International Tables Vol C Tables 4.2.6.8 and 6.1.1.4'
O O 0.0106 0.0060 'International Tables Vol C Tables 4.2.6.8 and 6.1.1.4'

loop_
_geom_angle_atom_site_label_1
_geom_angle_atom_site_label_2
_geom_angle_atom_site_label_3
_geom_angle
O1 C7 C1 131.04(16)
O1 C7 C8 124.02(16)
C1 C7 C8 104.93(14)
C6 C5 C4 117.12(16)
C6 C5 H5 123.6(12)
C4 C5 H5 119.3(12)
C2 C3 C4 119.91(16)
C2 C3 H3 118.6(13)
C4 C3 H3 121.5(13)
O2 C8 N1 127.46(16)
O2 C8 C7 126.30(16)
N1 C8 C7 106.23(13)
C2 C1 C6 121.04(16)
C2 C1 C7 131.62(16)
C6 C1 C7 107.31(14)
N1 C9 C10 113.42(13)
N1 C9 H9A 104.5(11)
C10 C9 H9A 111.5(11)
N1 C9 H9B 107.3(11)
C10 C9 H9B 110.8(11)
H9A C9 H9B 108.9(15)
C11 C10 C9 113.57(15)
C11 C10 H10B 110.1(12)
C9 C10 H10B 110.4(12)
C11 C10 H10A 110.2(12)
C9 C10 H10A 106.0(11)
H10B C10 H10A 106.2(17)
C5 C6 C1 121.17(15)
C5 C6 N1 128.07(14)
C1 C6 N1 110.75(14)
C3 C4 C5 122.35(17)
C3 C4 H4 118.5(12)
C5 C4 H4 119.2(12)
C1 C2 C3 118.41(16)
C1 C2 H2 119.9(13)
C3 C2 H2 121.7(13)
C10 C11 H11A 111.3(12)
C10 C11 H11B 111.7(14)
H11A C11 H11B 105(2)
C10 C11 H11C 110.6(13)
H11A C11 H11C 106.9(19)
H11B C11 H11C 110.7(19)
C8 N1 C6 110.75(13)
C8 N1 C9 124.24(14)
C6 N1 C9 124.91(14)

loop_
_geom_bond_atom_site_label_1
_geom_bond_atom_site_label_2
_geom_bond_distance
C7 O1 1.205(2)
C7 C1 1.462(2)
C7 C8 1.557(2)
C5 C6 1.379(2)
C5 C4 1.396(2)
C5 H5 0.96(2)
C3 C2 1.386(3)
C3 C4 1.390(3)
C3 H3 0.92(2)
C8 O2 1.218(2)
C8 N1 1.362(2)
C1 C2 1.388(2)
C1 C6 1.399(2)
C9 N1 1.464(2)
C9 C10 1.524(2)
C9 H9A 1.02(2)
C9 H9B 0.971(19)
C10 C11 1.516(3)
C10 H10B 0.96(2)
C10 H10A 1.02(2)
C6 N1 1.416(2)
C4 H4 0.98(2)
C2 H2 0.97(2)
C11 H11A 0.97(2)
C11 H11B 0.98(3)
C11 H11C 1.01(2)

loop_
_geom_hbond_atom_site_label_D
_geom_hbond_atom_site_label_H
_geom_hbond_atom_site_label_A
_geom_hbond_site_symmetry_A
_geom_hbond_distance_DH
_geom_hbond_distance_HA
_geom_hbond_distance_DA
_geom_hbond_angle_DHA
_geom_hbond_publ_flag
C5 H5 O2 3_655 0.96(2) 2.52(2) 3.339(2) 143.6(16) yes
C9 H9A O2 . 1.018(18) 2.538(19) 2.936(2) 102.8(12) yes
C10 H10B O1 3_555 0.96(2) 2.57(2) 3.439(2) 149.4(17) yes

loop_
_geom_torsion_atom_site_label_1
_geom_torsion_atom_site_label_2
_geom_torsion_atom_site_label_3
_geom_torsion_atom_site_label_4
_geom_torsion
O1 C7 C8 O2 -0.7(3)
C1 C7 C8 O2 178.18(16)
O1 C7 C8 N1 -179.65(16)
C1 C7 C8 N1 -0.79(17)
O1 C7 C1 C2 0.4(3)
C8 C7 C1 C2 -178.34(16)
O1 C7 C1 C6 178.56(17)
C8 C7 C1 C6 -0.18(17)
N1 C9 C10 C11 -61.1(2)
C4 C5 C6 C1 -1.1(2)
C4 C5 C6 N1 -179.70(15)
C2 C1 C6 C5 0.7(2)
C7 C1 C6 C5 -177.72(14)
C2 C1 C6 N1 179.48(14)
C7 C1 C6 N1 1.09(18)
C2 C3 C4 C5 0.3(3)
C6 C5 C4 C3 0.6(2)
C6 C1 C2 C3 0.3(2)
C7 C1 C2 C3 178.24(17)
C4 C3 C2 C1 -0.8(2)
O2 C8 N1 C6 -177.48(16)
C7 C8 N1 C6 1.48(16)
O2 C8 N1 C9 -1.0(3)
C7 C8 N1 C9 177.95(13)
C5 C6 N1 C8 177.01(16)
C1 C6 N1 C8 -1.69(17)
C5 C6 N1 C9 0.6(2)
C1 C6 N1 C9 -178.13(14)
C10 C9 N1 C8 99.75(18)
C10 C9 N1 C6 -84.27(19)

_cod_database_fobs_code 1543130
